data_2243364
loop_
_publ_author_name
'Kiran Kumar, Haruvegowda'
'Yathirajan, Hemmige S.'
Asma
'Manju, Nagaraja'
'Kalluraya, Balakrishna'
'Rathore, Ravindranath S.'
'Glidewell, Christopher'

_publ_section_title
;
 Functionalized
 3-(5-aryloxy-3-methyl-1-phenyl-1<i>H</i>-pyrazol-4-yl)-1-(4-substituted-phenyl)prop-2-en-1-ones:
 synthetic pathway, and the structures of six examples
;
_journal_coeditor_code MW2158
_journal_issue 5
_journal_name_full 'Acta Crystallographica Section E'
_journal_page_first 683
_journal_page_last 691
_journal_paper_doi 10.1107/S2056989020005113
_journal_volume 76
_journal_year 2020
_chemical_formula_iupac 'C28 H21 Cl N2 O3'
_chemical_formula_moiety 'C28 H21 Cl N2 O3'
_chemical_formula_sum 'C28 H21 Cl N2 O3'
_chemical_formula_weight 468.92
_chemical_name_systematic
3-[5-(2-Chlorophenoxy)-3-methyl-1-phenyl-1<i>H</i>-pyrazol-4-yl]-1-[4-(prop-2-yn-1-yloxy)phenyl]prop-2-en-1-one
_space_group_crystal_system triclinic
_space_group_IT_number 2
_space_group_name_Hall '-P 1'
_space_group_name_H-M_alt 'P -1'
_atom_sites_solution_hydrogens geom
_atom_sites_solution_primary dual
_audit_creation_method SHELXL-2014
_cell_angle_alpha 90.94(2)
_cell_angle_beta 106.27(2)
_cell_angle_gamma 92.75(2)
_cell_formula_units_Z 2
_cell_length_a 9.909(7)
_cell_length_b 10.193(6)
_cell_length_c 12.024(8)
_cell_measurement_reflns_used 7088
_cell_measurement_temperature 297(2)
_cell_measurement_theta_max 31.020
_cell_measurement_theta_min 3.013
_cell_volume 1163.9(13)
_computing_cell_refinement
;
APEX3/SAINT V8.37A (Bruker, 2016)
;
_computing_data_collection
;
APEX3 (Bruker, 2016)
;
_computing_data_reduction
;
SAINT/XPREP (Bruker, 2016)
;
_computing_molecular_graphics
;
PLATON (Spek, 2020)
;
_computing_publication_material
;
SHELXL2014 (Sheldrick, 2015b) and PLATON (Spek, 2020)
;
_computing_structure_refinement
;
SHELXL2014 (Sheldrick, 2015b)
;
_computing_structure_solution
;
<i>SHELXT2014/5</i> (Sheldrick, 2015a)
;
_diffrn_ambient_temperature 297(2)
_diffrn_measured_fraction_theta_full 0.995
_diffrn_measured_fraction_theta_max 0.993
_diffrn_measurement_device_type 'Bruker APEXII'
_diffrn_measurement_method '\f and \w scans'
_diffrn_radiation_monochromator graphite
_diffrn_radiation_type MoK\a
_diffrn_radiation_wavelength 0.71073
_diffrn_reflns_av_R_equivalents 0.0606
_diffrn_reflns_av_unetI/netI 0.0299
_diffrn_reflns_limit_h_max 13
_diffrn_reflns_limit_h_min -13
_diffrn_reflns_limit_k_max 13
_diffrn_reflns_limit_k_min -13
_diffrn_reflns_limit_l_max 16
_diffrn_reflns_limit_l_min -16
_diffrn_reflns_number 43789
_diffrn_reflns_theta_full 25.242
_diffrn_reflns_theta_max 28.548
_diffrn_reflns_theta_min 3.580
_diffrn_source 'fine focussealed tube'
_diffrn_standards_decay_% 0
_diffrn_standards_interval_count 0
_diffrn_standards_interval_time 0
_diffrn_standards_number 0
_exptl_absorpt_coefficient_mu 0.198
_exptl_absorpt_correction_T_max 0.980
_exptl_absorpt_correction_T_min 0.833
_exptl_absorpt_correction_type multi-scan
_exptl_absorpt_process_details
;
(SADABS; Bruker, 2016)
;
_exptl_crystal_colour colourless
_exptl_crystal_density_diffrn 1.338
_exptl_crystal_description block
_exptl_crystal_F_000 488
_exptl_crystal_size_max 0.180
_exptl_crystal_size_mid 0.150
_exptl_crystal_size_min 0.100
_refine_diff_density_max 0.428
_refine_diff_density_min -0.407
_refine_ls_extinction_coef 0.154(8)
_refine_ls_extinction_expression Fc^*^=kFc[1+0.001xFc^2^\l^3^/sin(2\q)]^-1/4^
_refine_ls_extinction_method SHELXL
_refine_ls_goodness_of_fit_ref 1.097
_refine_ls_hydrogen_treatment constr
_refine_ls_matrix_type full
_refine_ls_number_parameters 309
_refine_ls_number_reflns 5884
_refine_ls_number_restraints 0
_refine_ls_restrained_S_all 1.097
_refine_ls_R_factor_all 0.0851
_refine_ls_R_factor_gt 0.0576
_refine_ls_shift/su_max 0.000
_refine_ls_shift/su_mean 0.000
_refine_ls_structure_factor_coef Fsqd
_refine_ls_weighting_details 'w=1/[\s^2^(Fo^2^)+(0.0448P)^2^+0.9732P] where P=(Fo^2^+2Fc^2^)/3'
_refine_ls_weighting_scheme calc
_refine_ls_wR_factor_gt 0.1283
_refine_ls_wR_factor_ref 0.1554
_reflns_number_gt 4402
_reflns_number_total 5884
_reflns_threshold_expression 'I > 2\s(I)'
_cod_data_source_file mw2158sup1.cif
_cod_data_source_block Ib
_cod_database_code 2243364
_shelx_space_group_comment
;
The symmetry employed for this shelxl refinement is uniquely defined
by the following loop, which should always be used as a source of
symmetry information in preference to the above space-group names.
They are only intended as comments.
;
_shelx_estimated_absorpt_t_min 0.965
_shelx_estimated_absorpt_t_max 0.981
_shelxl_version_number 2.014

loop_
_space_group_symop_operation_xyz
'x, y, z'
'-x, -y, -z'

loop_
_atom_site_type_symbol
_atom_site_label
_atom_site_fract_x
_atom_site_fract_y
_atom_site_fract_z
_atom_site_U_iso_or_equiv
_atom_site_adp_type
_atom_site_calc_flag
_atom_site_occupancy
_atom_site_disorder_assembly
_atom_site_disorder_group
C C1 0.9482(2) 0.3833(2) 0.72250(19) 0.0464(5) Uani d 1 . .
O O1 1.0416(2) 0.45886(19) 0.78220(17) 0.0709(6) Uani d 1 . .
C C2 0.8469(2) 0.4294(2) 0.6173(2) 0.0478(5) Uani d 1 . .
H H2 0.7655 0.3779 0.5825 0.057 Uiso calc 1 . .
C C3 0.8698(2) 0.5434(2) 0.57132(18) 0.0405(4) Uani d 1 . .
H H3 0.9508 0.5925 0.6116 0.049 Uiso calc 1 . .
C C11 0.9385(2) 0.2433(2) 0.75289(18) 0.0417(5) Uani d 1 . .
C C12 1.0483(2) 0.1947(2) 0.8398(2) 0.0486(5) Uani d 1 . .
H H12 1.1247 0.2507 0.8778 0.058 Uiso calc 1 . .
C C13 1.0451(2) 0.0655(2) 0.8700(2) 0.0488(5) Uani d 1 . .
H H13 1.1197 0.0347 0.9274 0.059 Uiso calc 1 . .
C C14 0.9314(2) -0.0192(2) 0.8155(2) 0.0446(5) Uani d 1 . .
C C15 0.8204(3) 0.0268(2) 0.7302(2) 0.0511(6) Uani d 1 . .
H H15 0.7431 -0.0292 0.6939 0.061 Uiso calc 1 . .
C C16 0.8253(2) 0.1567(2) 0.6991(2) 0.0496(5) Uani d 1 . .
H H16 0.7511 0.1868 0.6410 0.060 Uiso calc 1 . .
O O14 0.94132(19) -0.14583(16) 0.85166(17) 0.0576(5) Uani d 1 . .
C C17 0.8187(3) -0.2343(3) 0.8139(3) 0.0654(7) Uani d 1 . .
H H17A 0.8452 -0.3230 0.8345 0.078 Uiso calc 1 . .
H H17B 0.7829 -0.2328 0.7301 0.078 Uiso calc 1 . .
C C18 0.7077(3) -0.2002(3) 0.8653(3) 0.0608(7) Uani d 1 . .
C C19 0.6186(4) -0.1767(4) 0.9061(3) 0.0824(10) Uani d 1 . .
H H19 0.5469 -0.1578 0.9390 0.099 Uiso calc 1 . .
N N31 0.62180(18) 0.64397(15) 0.30547(16) 0.0394(4) Uani d 1 . .
N N32 0.71026(19) 0.75523(16) 0.33267(16) 0.0425(4) Uani d 1 . .
C C33 0.8087(2) 0.72855(19) 0.42829(19) 0.0394(4) Uani d 1 . .
C C34 0.7862(2) 0.60108(18) 0.46748(18) 0.0373(4) Uani d 1 . .
C C35 0.6653(2) 0.55241(18) 0.38607(18) 0.0368(4) Uani d 1 . .
C C311 0.4990(2) 0.6447(2) 0.20822(19) 0.0424(5) Uani d 1 . .
C C312 0.4418(4) 0.5309(3) 0.1454(3) 0.0775(10) Uani d 1 . .
H H312 0.4841 0.4517 0.1647 0.093 Uiso calc 1 . .
C C313 0.3214(4) 0.5351(3) 0.0534(3) 0.0871(11) Uani d 1 . .
H H313 0.2826 0.4581 0.0117 0.104 Uiso calc 1 . .
C C314 0.2589(3) 0.6505(3) 0.0231(2) 0.0684(8) Uani d 1 . .
H H314 0.1766 0.6523 -0.0375 0.082 Uiso calc 1 . .
C C315 0.3188(4) 0.7634(3) 0.0829(3) 0.0777(9) Uani d 1 . .
H H315 0.2781 0.8428 0.0615 0.093 Uiso calc 1 . .
C C316 0.4393(3) 0.7612(3) 0.1752(2) 0.0639(7) Uani d 1 . .
H H316 0.4797 0.8390 0.2146 0.077 Uiso calc 1 . .
C C331 0.9235(3) 0.8287(2) 0.4843(2) 0.0514(6) Uani d 1 . .
H H33A 0.9224 0.9001 0.4330 0.077 Uiso calc 1 . .
H H33B 1.0128 0.7893 0.5005 0.077 Uiso calc 1 . .
H H33C 0.9093 0.8613 0.5553 0.077 Uiso calc 1 . .
O O351 0.58686(15) 0.43808(13) 0.38387(13) 0.0395(3) Uani d 1 . .
C C351 0.6396(2) 0.32381(17) 0.35285(17) 0.0335(4) Uani d 1 . .
C C352 0.5909(2) 0.20629(18) 0.38930(17) 0.0358(4) Uani d 1 . .
Cl Cl52 0.47497(6) 0.21019(6) 0.47407(5) 0.05086(19) Uani d 1 . .
C C353 0.6332(2) 0.08826(19) 0.35823(19) 0.0431(5) Uani d 1 . .
H H353 0.6008 0.0102 0.3832 0.052 Uiso calc 1 . .
C C354 0.7248(3) 0.0858(2) 0.2892(2) 0.0478(5) Uani d 1 . .
H H354 0.7528 0.0060 0.2671 0.057 Uiso calc 1 . .
C C355 0.7740(2) 0.2023(2) 0.2537(2) 0.0455(5) Uani d 1 . .
H H355 0.8358 0.2006 0.2081 0.055 Uiso calc 1 . .
C C356 0.7321(2) 0.32177(19) 0.28541(18) 0.0396(4) Uani d 1 . .
H H356 0.7659 0.3999 0.2616 0.048 Uiso calc 1 . .

loop_
_atom_site_aniso_label
_atom_site_aniso_U_11
_atom_site_aniso_U_22
_atom_site_aniso_U_33
_atom_site_aniso_U_12
_atom_site_aniso_U_13
_atom_site_aniso_U_23
C1 0.0496(12) 0.0438(12) 0.0403(11) -0.0114(9) 0.0060(9) 0.0047(9)
O1 0.0757(13) 0.0561(11) 0.0594(11) -0.0278(9) -0.0116(9) 0.0101(9)
C2 0.0484(12) 0.0413(11) 0.0463(12) -0.0082(9) 0.0027(10) 0.0037(9)
C3 0.0404(10) 0.0360(10) 0.0430(11) -0.0028(8) 0.0092(8) -0.0004(8)
C11 0.0438(11) 0.0435(11) 0.0346(10) -0.0065(9) 0.0072(8) 0.0038(8)
C12 0.0434(11) 0.0512(13) 0.0443(11) -0.0071(9) 0.0027(9) 0.0045(10)
C13 0.0434(12) 0.0514(13) 0.0478(12) 0.0026(10) 0.0060(9) 0.0089(10)
C14 0.0501(12) 0.0399(11) 0.0460(11) 0.0008(9) 0.0174(10) 0.0028(9)
C15 0.0495(13) 0.0445(12) 0.0525(13) -0.0089(10) 0.0050(10) 0.0025(10)
C16 0.0462(12) 0.0477(12) 0.0466(12) -0.0074(10) 0.0005(10) 0.0091(10)
O14 0.0601(10) 0.0410(9) 0.0728(12) 0.0041(7) 0.0196(9) 0.0106(8)
C17 0.0797(19) 0.0404(13) 0.0728(18) -0.0059(12) 0.0178(15) 0.0014(12)
C18 0.0536(15) 0.0500(14) 0.0678(17) -0.0125(11) 0.0010(13) 0.0083(12)
C19 0.0546(17) 0.088(2) 0.096(2) -0.0109(16) 0.0100(17) 0.0045(19)
N31 0.0418(9) 0.0256(8) 0.0468(9) -0.0026(6) 0.0067(7) 0.0027(7)
N32 0.0465(10) 0.0249(8) 0.0515(10) -0.0059(7) 0.0079(8) 0.0017(7)
C33 0.0426(11) 0.0283(9) 0.0468(11) -0.0032(8) 0.0127(9) -0.0023(8)
C34 0.0393(10) 0.0273(9) 0.0443(11) -0.0002(7) 0.0104(8) 0.0000(8)
C35 0.0401(10) 0.0243(8) 0.0460(11) -0.0019(7) 0.0127(8) 0.0007(7)
C311 0.0429(11) 0.0378(10) 0.0443(11) -0.0002(8) 0.0085(9) 0.0063(8)
C312 0.086(2) 0.0420(14) 0.0768(19) -0.0110(13) -0.0211(16) 0.0075(13)
C313 0.094(2) 0.0627(18) 0.074(2) -0.0247(16) -0.0216(18) 0.0134(15)
C314 0.0563(15) 0.089(2) 0.0507(14) -0.0010(14) 0.0002(12) 0.0174(14)
C315 0.087(2) 0.076(2) 0.0599(17) 0.0339(17) -0.0013(15) 0.0082(15)
C316 0.0765(18) 0.0487(14) 0.0565(15) 0.0156(13) 0.0005(13) -0.0013(11)
C331 0.0540(13) 0.0357(11) 0.0585(14) -0.0118(9) 0.0084(11) -0.0002(10)
O351 0.0391(7) 0.0245(6) 0.0563(9) -0.0031(5) 0.0164(6) 0.0009(6)
C351 0.0338(9) 0.0260(8) 0.0374(9) -0.0023(7) 0.0055(7) 0.0005(7)
C352 0.0353(9) 0.0307(9) 0.0382(10) -0.0063(7) 0.0063(8) 0.0020(7)
Cl52 0.0522(3) 0.0465(3) 0.0582(4) -0.0102(2) 0.0248(3) 0.0016(2)
C353 0.0521(12) 0.0265(9) 0.0479(11) -0.0043(8) 0.0106(9) 0.0040(8)
C354 0.0604(14) 0.0322(10) 0.0508(12) 0.0068(9) 0.0149(11) 0.0003(9)
C355 0.0481(12) 0.0432(11) 0.0486(12) 0.0061(9) 0.0187(10) 0.0035(9)
C356 0.0409(10) 0.0322(10) 0.0460(11) -0.0023(8) 0.0129(9) 0.0062(8)

loop_
_atom_type_symbol
_atom_type_description
_atom_type_scat_dispersion_real
_atom_type_scat_dispersion_imag
_atom_type_scat_source
C C 0.0033 0.0016 'International Tables Vol C Tables 4.2.6.8 and 6.1.1.4'
H H 0.0000 0.0000 'International Tables Vol C Tables 4.2.6.8 and 6.1.1.4'
N N 0.0061 0.0033 'International Tables Vol C Tables 4.2.6.8 and 6.1.1.4'
O O 0.0106 0.0060 'International Tables Vol C Tables 4.2.6.8 and 6.1.1.4'
Cl Cl 0.1484 0.1585 'International Tables Vol C Tables 4.2.6.8 and 6.1.1.4'

loop_
_geom_angle_atom_site_label_1
_geom_angle_atom_site_label_2
_geom_angle_atom_site_label_3
_geom_angle_site_symmetry_1
_geom_angle_site_symmetry_3
_geom_angle
_geom_angle_publ_flag
O1 C1 C2 . . 120.4(2) ?
O1 C1 C11 . . 120.4(2) ?
C2 C1 C11 . . 119.14(19) ?
C3 C2 C1 . . 121.3(2) ?
C3 C2 H2 . . 119.3 ?
C1 C2 H2 . . 119.3 ?
C2 C3 C34 . . 128.8(2) ?
C2 C3 H3 . . 115.6 ?
C34 C3 H3 . . 115.6 ?
C16 C11 C12 . . 117.7(2) ?
C16 C11 C1 . . 123.4(2) ?
C12 C11 C1 . . 118.86(19) ?
C13 C12 C11 . . 121.1(2) ?
C13 C12 H12 . . 119.5 ?
C11 C12 H12 . . 119.5 ?
C12 C13 C14 . . 120.4(2) ?
C12 C13 H13 . . 119.8 ?
C14 C13 H13 . . 119.8 ?
O14 C14 C15 . . 125.2(2) ?
O14 C14 C13 . . 115.0(2) ?
C15 C14 C13 . . 119.8(2) ?
C16 C15 C14 . . 119.5(2) ?
C16 C15 H15 . . 120.2 ?
C14 C15 H15 . . 120.2 ?
C15 C16 C11 . . 121.6(2) ?
C15 C16 H16 . . 119.2 ?
C11 C16 H16 . . 119.2 ?
C14 O14 C17 . . 118.3(2) ?
O14 C17 C18 . . 112.3(2) ?
O14 C17 H17A . . 109.1 ?
C18 C17 H17A . . 109.1 ?
O14 C17 H17B . . 109.1 ?
C18 C17 H17B . . 109.1 ?
H17A C17 H17B . . 107.9 ?
C19 C18 C17 . . 178.1(3) ?
C18 C19 H19 . . 180.0 ?
C35 N31 N32 . . 110.06(17) ?
C35 N31 C311 . . 130.75(17) ?
N32 N31 C311 . . 118.98(16) ?
C33 N32 N31 . . 105.58(16) ?
N32 C33 C34 . . 112.02(18) ?
N32 C33 C331 . . 120.60(19) ?
C34 C33 C331 . . 127.3(2) ?
C35 C34 C33 . . 103.31(18) ?
C35 C34 C3 . . 130.32(19) ?
C33 C34 C3 . . 126.33(19) ?
N31 C35 O351 . . 120.93(18) ?
N31 C35 C34 . . 109.00(17) ?
O351 C35 C34 . . 129.85(19) ?
C316 C311 C312 . . 119.3(2) ?
C316 C311 N31 . . 119.2(2) ?
C312 C311 N31 . . 121.5(2) ?
C311 C312 C313 . . 119.8(3) ?
C311 C312 H312 . . 120.1 ?
C313 C312 H312 . . 120.1 ?
C314 C313 C312 . . 120.9(3) ?
C314 C313 H313 . . 119.6 ?
C312 C313 H313 . . 119.6 ?
C313 C314 C315 . . 119.1(3) ?
C313 C314 H314 . . 120.5 ?
C315 C314 H314 . . 120.5 ?
C314 C315 C316 . . 120.9(3) ?
C314 C315 H315 . . 119.6 ?
C316 C315 H315 . . 119.6 ?
C311 C316 C315 . . 120.0(3) ?
C311 C316 H316 . . 120.0 ?
C315 C316 H316 . . 120.0 ?
C33 C331 H33A . . 109.5 ?
C33 C331 H33B . . 109.5 ?
H33A C331 H33B . . 109.5 ?
C33 C331 H33C . . 109.5 ?
H33A C331 H33C . . 109.5 ?
H33B C331 H33C . . 109.5 ?
C35 O351 C351 . . 117.09(16) ?
C356 C351 O351 . . 123.40(17) ?
C356 C351 C352 . . 119.82(18) ?
O351 C351 C352 . . 116.73(18) ?
C353 C352 C351 . . 120.49(19) ?
C353 C352 Cl52 . . 120.13(15) ?
C351 C352 Cl52 . . 119.38(16) ?
C352 C353 C354 . . 119.80(19) ?
C352 C353 H353 . . 120.1 ?
C354 C353 H353 . . 120.1 ?
C355 C354 C353 . . 119.8(2) ?
C355 C354 H354 . . 120.1 ?
C353 C354 H354 . . 120.1 ?
C354 C355 C356 . . 120.6(2) ?
C354 C355 H355 . . 119.7 ?
C356 C355 H355 . . 119.7 ?
C351 C356 C355 . . 119.51(18) ?
C351 C356 H356 . . 120.2 ?
C355 C356 H356 . . 120.2 ?

loop_
_geom_bond_atom_site_label_1
_geom_bond_atom_site_label_2
_geom_bond_site_symmetry_2
_geom_bond_distance
_geom_bond_publ_flag
C1 O1 . 1.228(3) ?
C1 C2 . 1.477(3) ?
C1 C11 . 1.484(3) ?
C2 C3 . 1.331(3) ?
C2 H2 . 0.9300 ?
C3 C34 . 1.443(3) ?
C3 H3 . 0.9300 ?
C11 C16 . 1.391(3) ?
C11 C12 . 1.398(3) ?
C12 C13 . 1.373(3) ?
C12 H12 . 0.9300 ?
C13 C14 . 1.385(3) ?
C13 H13 . 0.9300 ?
C14 O14 . 1.368(3) ?
C14 C15 . 1.384(3) ?
C15 C16 . 1.384(3) ?
C15 H15 . 0.9300 ?
C16 H16 . 0.9300 ?
O14 C17 . 1.438(3) ?
C17 C18 . 1.458(4) ?
C17 H17A . 0.9700 ?
C17 H17B . 0.9700 ?
C18 C19 . 1.157(5) ?
C19 H19 . 0.9300 ?
N31 C35 . 1.353(3) ?
N31 N32 . 1.376(2) ?
N31 C311 . 1.433(3) ?
N32 C33 . 1.325(3) ?
C33 C34 . 1.418(3) ?
C33 C331 . 1.492(3) ?
C34 C35 . 1.382(3) ?
C35 O351 . 1.365(2) ?
C311 C316 . 1.367(3) ?
C311 C312 . 1.380(3) ?
C312 C313 . 1.384(4) ?
C312 H312 . 0.9300 ?
C313 C314 . 1.363(5) ?
C313 H313 . 0.9300 ?
C314 C315 . 1.364(5) ?
C314 H314 . 0.9300 ?
C315 C316 . 1.385(4) ?
C315 H315 . 0.9300 ?
C316 H316 . 0.9300 ?
C331 H33A . 0.9600 ?
C331 H33B . 0.9600 ?
C331 H33C . 0.9600 ?
O351 C351 . 1.387(2) ?
C351 C356 . 1.384(3) ?
C351 C352 . 1.393(3) ?
C352 C353 . 1.373(3) ?
C352 Cl52 . 1.737(2) ?
C353 C354 . 1.391(3) ?
C353 H353 . 0.9300 ?
C354 C355 . 1.382(3) ?
C354 H354 . 0.9300 ?
C355 C356 . 1.386(3) ?
C355 H355 . 0.9300 ?
C356 H356 . 0.9300 ?

loop_
_geom_hbond_atom_site_label_D
_geom_hbond_atom_site_label_H
_geom_hbond_atom_site_label_A
_geom_hbond_site_symmetry_A
_geom_hbond_distance_DH
_geom_hbond_distance_HA
_geom_hbond_distance_DA
_geom_hbond_angle_DHA
_geom_hbond_publ_flag
C355 H355 O14 2_756 0.93 2.59 3.468(4) 158 no
C356 H356 O1 2_766 0.93 2.51 3.360(4) 152 no

loop_
_geom_torsion_atom_site_label_1
_geom_torsion_atom_site_label_2
_geom_torsion_atom_site_label_3
_geom_torsion_atom_site_label_4
_geom_torsion_site_symmetry_1
_geom_torsion_site_symmetry_2
_geom_torsion_site_symmetry_3
_geom_torsion_site_symmetry_4
_geom_torsion
_geom_torsion_publ_flag
O1 C1 C2 C3 . . . . 13.8(4) ?
C11 C1 C2 C3 . . . . -164.2(2) ?
C1 C2 C3 C34 . . . . 177.4(2) ?
O1 C1 C11 C16 . . . . 171.0(2) ?
C2 C1 C11 C16 . . . . -11.1(4) ?
O1 C1 C11 C12 . . . . -9.2(4) ?
C2 C1 C11 C12 . . . . 168.8(2) ?
C16 C11 C12 C13 . . . . 0.7(4) ?
C1 C11 C12 C13 . . . . -179.2(2) ?
C11 C12 C13 C14 . . . . -0.8(4) ?
C12 C13 C14 O14 . . . . 179.0(2) ?
C12 C13 C14 C15 . . . . -0.1(4) ?
O14 C14 C15 C16 . . . . -178.1(2) ?
C13 C14 C15 C16 . . . . 0.9(4) ?
C14 C15 C16 C11 . . . . -1.0(4) ?
C12 C11 C16 C15 . . . . 0.1(4) ?
C1 C11 C16 C15 . . . . -180.0(2) ?
C15 C14 O14 C17 . . . . -11.2(4) ?
C13 C14 O14 C17 . . . . 169.8(2) ?
C14 O14 C17 C18 . . . . -68.7(3) ?
C35 N31 N32 C33 . . . . 1.5(2) ?
C311 N31 N32 C33 . . . . 176.81(18) ?
N31 N32 C33 C34 . . . . -1.2(2) ?
N31 N32 C33 C331 . . . . -179.43(19) ?
N32 C33 C34 C35 . . . . 0.5(2) ?
C331 C33 C34 C35 . . . . 178.5(2) ?
N32 C33 C34 C3 . . . . -177.2(2) ?
C331 C33 C34 C3 . . . . 0.9(4) ?
C2 C3 C34 C35 . . . . -3.3(4) ?
C2 C3 C34 C33 . . . . 173.7(2) ?
N32 N31 C35 O351 . . . . 173.80(17) ?
C311 N31 C35 O351 . . . . -0.8(3) ?
N32 N31 C35 C34 . . . . -1.3(2) ?
C311 N31 C35 C34 . . . . -175.8(2) ?
C33 C34 C35 N31 . . . . 0.5(2) ?
C3 C34 C35 N31 . . . . 178.0(2) ?
C33 C34 C35 O351 . . . . -174.0(2) ?
C3 C34 C35 O351 . . . . 3.5(4) ?
C35 N31 C311 C316 . . . . 147.1(3) ?
N32 N31 C311 C316 . . . . -27.1(3) ?
C35 N31 C311 C312 . . . . -34.7(4) ?
N32 N31 C311 C312 . . . . 151.1(3) ?
C316 C311 C312 C313 . . . . -3.1(5) ?
N31 C311 C312 C313 . . . . 178.7(3) ?
C311 C312 C313 C314 . . . . 0.7(6) ?
C312 C313 C314 C315 . . . . 1.7(6) ?
C313 C314 C315 C316 . . . . -1.6(5) ?
C312 C311 C316 C315 . . . . 3.1(5) ?
N31 C311 C316 C315 . . . . -178.6(3) ?
C314 C315 C316 C311 . . . . -0.8(5) ?
N31 C35 O351 C351 . . . . 109.4(2) ?
C34 C35 O351 C351 . . . . -76.7(3) ?
C35 O351 C351 C356 . . . . -24.8(3) ?
C35 O351 C351 C352 . . . . 157.64(18) ?
C356 C351 C352 C353 . . . . -0.4(3) ?
O351 C351 C352 C353 . . . . 177.27(18) ?
C356 C351 C352 Cl52 . . . . 179.92(15) ?
O351 C351 C352 Cl52 . . . . -2.4(2) ?
C351 C352 C353 C354 . . . . -0.4(3) ?
Cl52 C352 C353 C354 . . . . 179.26(17) ?
C352 C353 C354 C355 . . . . 0.9(3) ?
C353 C354 C355 C356 . . . . -0.5(4) ?
O351 C351 C356 C355 . . . . -176.76(19) ?
C352 C351 C356 C355 . . . . 0.8(3) ?
C354 C355 C356 C351 . . . . -0.3(3) ?

_cod_database_fobs_code 2243364
